data_7118756
loop_
_publ_author_name
'Sashuk, Volodymyr'
'Butkiewicz, Helena'
'Fia\/lkowski, Marcin'
'Danylyuk, Oksana'

_publ_section_title
;
 Triggering autocatalytic reaction by host-guest interactions.
;
_journal_issue 22
_journal_name_full 'Chemical communications (Cambridge, England)'
_journal_page_first 4191
_journal_page_last 4194
_journal_paper_doi 10.1039/c5cc10063a
_journal_volume 52
_journal_year 2016
_chemical_absolute_configuration ad
_chemical_formula_sum 'C42 H42 N24 O21.5'
_chemical_formula_weight 1226.99
_chemical_name_systematic
;
 ?
;
_space_group_crystal_system monoclinic
_space_group_IT_number 4
_space_group_name_Hall 'P 2yb'
_space_group_name_H-M_alt 'P 1 21 1'
_symmetry_space_group_name_Hall 'P 2yb'
_symmetry_space_group_name_H-M 'P 1 21 1'
_atom_sites_solution_hydrogens geom
_audit_creation_method SHELXL-2013
_audit_update_record
;
2015-12-07 deposited with the CCDC.
2016-02-16 downloaded from the CCDC.
;
_cell_angle_alpha 90
_cell_angle_beta 102.853(2)
_cell_angle_gamma 90
_cell_formula_units_Z 2
_cell_length_a 12.6407(2)
_cell_length_b 15.8596(2)
_cell_length_c 12.6429(2)
_cell_measurement_reflns_used 11170
_cell_measurement_temperature 100.0(1)
_cell_measurement_theta_max 71.50
_cell_measurement_theta_min 4.47
_cell_volume 2471.10(7)
_computing_structure_refinement 'SHELXL-2013 (Sheldrick, 2013)'
_diffrn_ambient_temperature 100.0(1)
_diffrn_detector_area_resol_mean 16.2974
_diffrn_measured_fraction_theta_full 0.999
_diffrn_measured_fraction_theta_max 0.993
_diffrn_measurement_device_type 'SuperNova, Dual, Cu at zero, Eos'
_diffrn_measurement_method '\w scans'
_diffrn_radiation_type CuK\a
_diffrn_radiation_wavelength 1.54184
_diffrn_reflns_av_R_equivalents 0.0220
_diffrn_reflns_av_unetI/netI 0.0217
_diffrn_reflns_Laue_measured_fraction_full 0.999
_diffrn_reflns_Laue_measured_fraction_max 0.993
_diffrn_reflns_limit_h_max 15
_diffrn_reflns_limit_h_min -15
_diffrn_reflns_limit_k_max 11
_diffrn_reflns_limit_k_min -19
_diffrn_reflns_limit_l_max 15
_diffrn_reflns_limit_l_min -15
_diffrn_reflns_number 17442
_diffrn_reflns_point_group_measured_fraction_full 0.999
_diffrn_reflns_point_group_measured_fraction_max 0.988
_diffrn_reflns_theta_full 67.684
_diffrn_reflns_theta_max 72.220
_diffrn_reflns_theta_min 4.474
_diffrn_source 'sealed X-ray tube'
_exptl_absorpt_coefficient_mu 1.173
_exptl_absorpt_correction_T_max 1.00000
_exptl_absorpt_correction_T_min 0.70026
_exptl_absorpt_correction_type multi-scan
_exptl_absorpt_process_details
;
CrysAlisPro, Agilent Technologies,
Version 1.171.37.35g (release 09-12-2014 CrysAlis171 .NET)
(compiled Dec  9 2014,15:38:47)
Empirical absorption correction using spherical harmonics,
 implemented in SCALE3 ABSPACK scaling algorithm.
;
_exptl_crystal_colour colourless
_exptl_crystal_density_diffrn 1.649
_exptl_crystal_description prism
_exptl_crystal_F_000 1268
_refine_diff_density_max 0.555
_refine_diff_density_min -0.346
_refine_diff_density_rms 0.076
_refine_ls_abs_structure_details
;
 Flack x determined using 1796 quotients [(I+)-(I-)]/[(I+)+(I-)]
 (Parsons and Flack (2004), Acta Cryst. A60, s61).
;
_refine_ls_abs_structure_Flack -0.26(12)
_refine_ls_extinction_method none
_refine_ls_goodness_of_fit_ref 1.008
_refine_ls_hydrogen_treatment constr
_refine_ls_matrix_type full
_refine_ls_number_parameters 786
_refine_ls_number_reflns 6810
_refine_ls_number_restraints 58
_refine_ls_restrained_S_all 1.012
_refine_ls_R_factor_all 0.0526
_refine_ls_R_factor_gt 0.0517
_refine_ls_shift/su_max 0.012
_refine_ls_shift/su_mean 0.002
_refine_ls_structure_factor_coef Fsqd
_refine_ls_weighting_details 'w=1/[\s^2^(Fo^2^)+(0.1146P)^2^+1.0990P] where P=(Fo^2^+2Fc^2^)/3'
_refine_ls_weighting_scheme calc
_refine_ls_wR_factor_gt 0.1438
_refine_ls_wR_factor_ref 0.1449
_reflns_Friedel_coverage 0.916
_reflns_Friedel_fraction_full 0.999
_reflns_Friedel_fraction_max 0.982
_reflns_number_gt 6735
_reflns_number_total 6810
_reflns_threshold_expression 'I > 2\s(I)'
_cod_data_source_file c5cc10063a2.cif
_cod_data_source_block q6_ph_2015
_cod_depositor_comments 'Adding full bibliography for 7118753--7118756.cif.'
_cod_original_formula_sum 'C42 H42 N24 O21.50'
_cod_database_code 7118756
_shelx_space_group_comment
;
The symmetry employed for this shelxl refinement is uniquely defined
by the following loop, which should always be used as a source of
symmetry information in preference to the above space-group names.
They are only intended as comments.
;
_shelxl_version_number 2013-3

loop_
_space_group_symop_operation_xyz
'x, y, z'
'-x, y+1/2, -z'

loop_
_atom_site_label
_atom_site_type_symbol
_atom_site_fract_x
_atom_site_fract_y
_atom_site_fract_z
_atom_site_U_iso_or_equiv
_atom_site_adp_type
_atom_site_occupancy
_atom_site_site_symmetry_order
_atom_site_calc_flag
_atom_site_refinement_flags_posn
_atom_site_refinement_flags_adp
_atom_site_refinement_flags_occupancy
_atom_site_disorder_assembly
_atom_site_disorder_group
O1W O 0.5971(9) 0.9257(4) 1.2807(8) 0.076(3) Uani 1 1 d . . . . .
O2W O 0.2886(8) 0.9253(7) 1.6164(8) 0.047(2) Uiso 0.680(11) 1 d . . P A 1
O8W O 0.7502(10) 0.5202(8) 1.5851(9) 0.064(3) Uiso 0.680(11) 1 d . . P A 1
O4W O 0.8198(7) 0.6770(7) 1.6562(8) 0.050(2) Uiso 0.680(11) 1 d . . P A 1
O3W O 0.6822(12) 0.7742(9) 1.5299(12) 0.085(4) Uiso 0.680(11) 1 d . . P A 1
O2WA O 0.2693(18) 0.9468(15) 1.5534(19) 0.057(6) Uiso 0.320(11) 1 d . . P A 2
O8WA O 0.7996(18) 0.5756(15) 1.6440(18) 0.065(6) Uiso 0.320(11) 1 d . . P A 2
O3WA O 0.6412(11) 0.8012(9) 1.4684(11) 0.027(3) Uiso 0.320(11) 1 d . . P A 2
O4WA O 0.7853(13) 0.7351(11) 1.6368(13) 0.039(4) Uiso 0.320(11) 1 d . . P A 2
O5W O 0.5365(7) 0.7541(8) 1.7031(7) 0.114(5) Uani 1 1 d . . . . .
O6W O 0.6706(7) 0.6497(8) 1.8347(7) 0.044(3) Uiso 0.72(3) 1 d . . P B 1
O6WA O 0.6924(12) 0.6120(14) 1.8512(12) 0.020(6) Uiso 0.28(3) 1 d . . P B 2
O7W O 0.3992(10) 0.9948(8) 1.2754(9) 0.129(5) Uani 1 1 d . . . . .
O9W O 0.598(2) 0.3664(19) 1.560(2) 0.098(8) Uiso 0.33 1 d . . P . .
C1X C 0.1123(9) 0.6850(7) 1.2464(15) 0.081(3) Uani 1 1 d . U . . .
H1X H 0.0615 0.6775 1.2908 0.098 Uiso 1 1 calc R U . . .
C2X C 0.1030(9) 0.6371(8) 1.1477(14) 0.091(4) Uani 1 1 d . U . . .
C3X C 0.1783(15) 0.6337(12) 1.0829(15) 0.105(4) Uani 1 1 d . U . . .
H3X H 0.1720 0.5983 1.0212 0.126 Uiso 1 1 calc R U . . .
C4X C 0.2608(14) 0.6866(11) 1.1186(16) 0.100(5) Uani 1 1 d . U . . .
H4X H 0.3158 0.6893 1.0781 0.120 Uiso 1 1 calc R U . . .
C5X C 0.2734(9) 0.7379(8) 1.2089(11) 0.069(3) Uani 1 1 d . U . . .
H5X H 0.3361 0.7725 1.2284 0.083 Uiso 1 1 calc R U . . .
C6X C 0.1933(11) 0.7398(9) 1.2741(10) 0.076(4) Uani 1 1 d . U . . .
H6X H 0.1981 0.7778 1.3331 0.091 Uiso 1 1 calc R U . . .
O1X O 0.0196(6) 0.5817(5) 1.0795(7) 0.080(2) Uani 1 1 d . U . . .
H1X1 H -0.0342 0.5775 1.1080 0.121 Uiso 1 1 calc R U . . .
O3 O 0.2996(4) 0.4762(3) 0.9674(4) 0.0241(11) Uani 1 1 d . . . . .
O12 O 0.4723(4) 0.6951(2) 1.4742(3) 0.0317(8) Uani 1 1 d . . . . .
O9 O 0.1762(4) 0.9638(2) 1.1768(4) 0.0310(9) Uani 1 1 d . . . . .
O4 O 0.1474(4) 0.6169(3) 0.8045(4) 0.0296(11) Uani 1 1 d . . . . .
O5 O -0.1048(4) 0.6909(2) 0.8915(4) 0.0293(8) Uani 1 1 d . . . . .
O6 O -0.1885(5) 0.6196(4) 1.1415(5) 0.0376(13) Uani 1 1 d . . . . .
O2 O 0.2083(3) 0.4034(2) 1.2116(3) 0.0264(7) Uani 1 1 d . . . . .
O11 O 0.5687(5) 0.7603(3) 1.2300(5) 0.0368(14) Uani 1 1 d . . . . .
O1 O -0.0331(5) 0.4771(3) 1.2995(4) 0.0300(12) Uani 1 1 d . . . . .
O10 O 0.4203(5) 0.8997(4) 1.0796(5) 0.0342(13) Uani 1 1 d . . . . .
O7 O 0.2295(5) 0.7628(4) 1.5686(5) 0.0348(13) Uani 1 1 d . . . . .
N22 N -0.0490(6) 0.7983(4) 1.4157(5) 0.0310(15) Uani 1 1 d . . . . .
N17 N 0.4214(5) 0.7932(4) 0.9535(5) 0.0262(13) Uani 1 1 d . . . . .
N15 N 0.5476(5) 0.6164(4) 1.2167(5) 0.0259(13) Uani 1 1 d . . . . .
N24 N 0.2100(5) 0.6185(4) 1.5449(5) 0.0219(12) Uani 1 1 d . . . . .
O8 O 0.0772(5) 0.9031(4) 1.4122(4) 0.0307(12) Uani 1 1 d . . . . .
N10 N -0.0399(5) 0.5862(4) 1.4222(5) 0.0254(13) Uani 1 1 d . . . . .
C001 C 0.0041(6) 0.5192(4) 1.3795(5) 0.0176(13) Uani 1 1 d . . . . .
N23 N 0.0613(5) 0.6973(4) 1.5348(5) 0.0262(14) Uani 1 1 d . . . . .
N8 N -0.1698(5) 0.7642(4) 1.1598(5) 0.0258(13) Uani 1 1 d . . . . .
N5 N 0.1670(5) 0.7615(4) 0.8288(5) 0.0246(13) Uani 1 1 d . . . . .
C002 C -0.0068(6) 0.7713(6) 1.5258(7) 0.0281(16) Uani 1 1 d . . . . .
H00A H -0.0684 0.7594 1.5601 0.034 Uiso 1 1 calc R U . . .
H00B H 0.0357 0.8181 1.5665 0.034 Uiso 1 1 calc R U . . .
N16 N 0.5401(6) 0.6907(5) 1.0655(5) 0.0274(14) Uani 1 1 d . . . . .
C003 C 0.5306(6) 0.7661(5) 0.9991(7) 0.0258(16) Uani 1 1 d . . . . .
H00C H 0.5695 0.8125 1.0438 0.031 Uiso 1 1 calc R U . . .
H00D H 0.5676 0.7559 0.9390 0.031 Uiso 1 1 calc R U . . .
N3 N 0.4236(5) 0.5805(4) 0.9631(5) 0.0224(12) Uani 1 1 d . . . . .
N4 N 0.3125(6) 0.6829(4) 0.8418(6) 0.0283(14) Uani 1 1 d . . . . .
N20 N 0.0015(5) 0.9171(4) 1.1101(5) 0.0211(12) Uani 1 1 d . . . . .
N1 N 0.3791(5) 0.4631(4) 1.2707(5) 0.0237(13) Uani 1 1 d . . . . .
N11 N 0.1057(5) 0.5033(4) 1.4467(5) 0.0233(13) Uani 1 1 d . . . . .
N19 N 0.1183(6) 0.9133(4) 1.0006(5) 0.0278(14) Uani 1 1 d . . . . .
N7 N -0.1033(5) 0.8056(4) 1.0016(5) 0.0221(12) Uani 1 1 d . . . . .
C004 C 0.3815(6) 0.5135(5) 1.0126(6) 0.0251(17) Uani 1 1 d . . . . .
N12 N 0.2648(5) 0.4636(4) 1.3813(5) 0.0223(12) Uani 1 1 d . . . . .
N21 N -0.0670(6) 0.8797(4) 1.2668(5) 0.0303(15) Uani 1 1 d . . . . .
N9 N -0.1568(5) 0.6861(5) 1.3105(5) 0.0251(13) Uani 1 1 d . . . . .
N18 N 0.2776(5) 0.8750(3) 0.9349(5) 0.0219(12) Uani 1 1 d . . . . .
N2 N 0.4471(5) 0.4990(4) 1.1104(5) 0.0229(13) Uani 1 1 d . . . . .
N6 N 0.0075(5) 0.8065(4) 0.8893(5) 0.0242(12) Uani 1 1 d . . . . .
C005 C -0.1734(6) 0.6851(5) 1.1974(6) 0.0265(16) Uani 1 1 d . . . . .
C006 C 0.3561(6) 0.7681(5) 0.8472(6) 0.0262(17) Uani 1 1 d . . . . .
H006 H 0.3950 0.7789 0.7878 0.031 Uiso 1 1 calc R U . . .
C007 C -0.1511(6) 0.6139(5) 1.3750(6) 0.0276(17) Uani 1 1 d . . . . .
H00E H -0.1904 0.5675 1.3306 0.033 Uiso 1 1 calc R U . . .
H00F H -0.1885 0.6254 1.4345 0.033 Uiso 1 1 calc R U . . .
C008 C -0.0025(7) 0.8645(5) 1.3666(6) 0.0271(16) Uani 1 1 d . . . . .
C009 C 0.1723(6) 0.6997(5) 1.5523(6) 0.0255(16) Uani 1 1 d . . . . .
C010 C 0.0553(6) 0.7817(4) 0.7990(5) 0.0204(13) Uani 1 1 d . . . . .
H01A H 0.0154 0.7322 0.7627 0.025 Uiso 1 1 calc R U . . .
H01B H 0.0453 0.8283 0.7456 0.025 Uiso 1 1 calc R U . . .
C011 C 0.5463(6) 0.5524(5) 1.1327(6) 0.0282(16) Uani 1 1 d . . . . .
H011 H 0.6145 0.5182 1.1459 0.034 Uiso 1 1 calc R U . . .
C012 C 0.5501(6) 0.6965(6) 1.1774(6) 0.0270(17) Uani 1 1 d . . . . .
C013 C -0.1510(5) 0.7727(5) 1.3497(6) 0.0239(16) Uani 1 1 d . . . . .
H013 H -0.2116 0.7849 1.3866 0.029 Uiso 1 1 calc R U . . .
N13 N 0.3749(5) 0.5753(4) 1.4895(5) 0.0264(13) Uani 1 1 d . . . . .
C014 C 0.2042(6) 0.6801(5) 0.8258(5) 0.0230(14) Uani 1 1 d . . . . .
C015 C 0.3794(6) 0.6061(5) 0.8537(5) 0.0197(14) Uani 1 1 d . . . . .
H01C H 0.3347 0.5594 0.8156 0.024 Uiso 1 1 calc R U . . .
H01D H 0.4401 0.6154 0.8172 0.024 Uiso 1 1 calc R U . . .
C016 C 0.2789(5) 0.4397(3) 1.2787(5) 0.0210(9) Uani 1 1 d . . . . .
C017 C 0.4475(5) 0.6235(4) 1.4465(4) 0.0256(10) Uani 1 1 d . . . . .
C018 C 0.1056(6) 0.9336(3) 1.1047(5) 0.0230(9) Uani 1 1 d . . . . .
C019 C 0.5296(6) 0.6064(6) 1.0253(6) 0.0271(18) Uani 1 1 d . . . . .
H019 H 0.5873 0.5934 0.9849 0.033 Uiso 1 1 calc R U . . .
N14 N 0.4839(5) 0.5737(4) 1.3746(5) 0.0247(13) Uani 1 1 d . . . . .
C020 C 0.0134(6) 0.8918(4) 0.9286(6) 0.0213(14) Uani 1 1 d . . . . .
H020 H -0.0088 0.9336 0.8685 0.026 Uiso 1 1 calc R U . . .
C021 C -0.0436(7) 0.9465(5) 1.2000(6) 0.0291(16) Uani 1 1 d . . . . .
H02A H 0.0086 0.9857 1.2451 0.035 Uiso 1 1 calc R U . . .
H02B H -0.1112 0.9782 1.1706 0.035 Uiso 1 1 calc R U . . .
C022 C 0.0234(5) 0.6103(5) 1.5286(6) 0.0235(17) Uani 1 1 d . . . . .
H022 H -0.0161 0.5973 1.5870 0.028 Uiso 1 1 calc R U . . .
C023 C -0.0708(5) 0.7607(3) 0.9248(5) 0.0235(10) Uani 1 1 d . . . . .
C024 C 0.1745(7) 0.4364(5) 1.4255(7) 0.0279(16) Uani 1 1 d . . . . .
H02C H 0.1300 0.3963 1.3740 0.034 Uiso 1 1 calc R U . . .
H02D H 0.2031 0.4056 1.4940 0.034 Uiso 1 1 calc R U . . .
C025 C 0.2055(7) 0.9421(4) 0.9545(7) 0.0278(16) Uani 1 1 d . . . . .
H02E H 0.2485 0.9841 1.0041 0.033 Uiso 1 1 calc R U . . .
H02F H 0.1747 0.9709 0.8850 0.033 Uiso 1 1 calc R U . . .
C026 C 0.4467(6) 0.4885(5) 1.3703(6) 0.0239(15) Uani 1 1 d . . . . .
H026 H 0.5082 0.4483 1.3943 0.029 Uiso 1 1 calc R U . . .
C027 C -0.1962(6) 0.7847(5) 1.0423(5) 0.0256(15) Uani 1 1 d . . . . .
H02G H -0.2329 0.7356 1.0015 0.031 Uiso 1 1 calc R U . . .
H02H H -0.2475 0.8327 1.0295 0.031 Uiso 1 1 calc R U . . .
C028 C -0.0643(6) 0.8917(5) 1.0071(6) 0.0233(14) Uani 1 1 d . . . . .
H028 H -0.1255 0.9320 0.9822 0.028 Uiso 1 1 calc R U . . .
C029 C 0.4256(6) 0.4334(4) 1.1823(6) 0.0219(14) Uani 1 1 d . . . . .
H02I H 0.4944 0.4038 1.2133 0.026 Uiso 1 1 calc R U . . .
H02J H 0.3753 0.3919 1.1392 0.026 Uiso 1 1 calc R U . . .
C030 C 0.3779(6) 0.8589(5) 0.9970(6) 0.0251(16) Uani 1 1 d . . . . .
C031 C 0.5757(5) 0.6000(4) 1.3305(5) 0.0201(14) Uani 1 1 d . . . . .
H03A H 0.6075 0.6517 1.3687 0.024 Uiso 1 1 calc R U . . .
H03B H 0.6318 0.5554 1.3450 0.024 Uiso 1 1 calc R U . . .
C032 C 0.1276(6) 0.5568(4) 1.5409(5) 0.0199(14) Uani 1 1 d . . . . .
H032 H 0.1409 0.5227 1.6091 0.024 Uiso 1 1 calc R U . . .
C033 C 0.3697(6) 0.4892(5) 1.4503(6) 0.0241(15) Uani 1 1 d . . . . .
H033 H 0.3944 0.4485 1.5111 0.029 Uiso 1 1 calc R U . . .
C034 C 0.2519(6) 0.8221(4) 0.8337(5) 0.0228(14) Uani 1 1 d . . . . .
H034 H 0.2399 0.8576 0.7667 0.027 Uiso 1 1 calc R U . . .
C035 C 0.3257(6) 0.6005(6) 1.5786(6) 0.0321(18) Uani 1 1 d . . . . .
H03C H 0.3366 0.5548 1.6333 0.039 Uiso 1 1 calc R U . . .
H03D H 0.3634 0.6513 1.6137 0.039 Uiso 1 1 calc R U . . .
C036 C -0.1600(6) 0.8288(4) 1.2473(6) 0.0251(15) Uani 1 1 d . . . . .
H036 H -0.2269 0.8643 1.2356 0.030 Uiso 1 1 calc R U . . .

loop_
_atom_site_aniso_label
_atom_site_aniso_U_11
_atom_site_aniso_U_22
_atom_site_aniso_U_33
_atom_site_aniso_U_23
_atom_site_aniso_U_13
_atom_site_aniso_U_12
O1W 0.125(8) 0.031(3) 0.094(6) -0.028(4) 0.069(6) -0.024(4)
O5W 0.098(6) 0.173(10) 0.093(6) -0.113(7) 0.073(5) -0.087(6)
O7W 0.116(8) 0.114(9) 0.118(9) -0.053(7) -0.056(6) 0.025(7)
C1X 0.044(5) 0.045(5) 0.165(11) 0.020(6) 0.045(6) 0.020(4)
C2X 0.047(5) 0.044(5) 0.158(10) 0.026(5) -0.027(5) -0.010(4)
C3X 0.105(9) 0.097(11) 0.103(10) 0.022(8) 0.004(7) 0.011(8)
C4X 0.098(8) 0.103(10) 0.124(11) -0.006(8) 0.076(8) 0.030(7)
C5X 0.046(5) 0.064(6) 0.098(7) 0.037(5) 0.018(5) 0.011(5)
C6X 0.097(9) 0.082(8) 0.054(6) 0.006(6) 0.030(6) -0.021(7)
O1X 0.063(4) 0.056(4) 0.114(6) -0.005(4) 0.004(4) 0.002(3)
O3 0.017(2) 0.031(3) 0.026(3) -0.002(2) 0.009(2) -0.006(2)
O12 0.048(3) 0.028(2) 0.021(3) -0.012(2) 0.0130(14) -0.006(2)
O9 0.038(3) 0.030(2) 0.022(3) 0.003(2) 0.0018(13) -0.014(2)
O4 0.025(3) 0.027(3) 0.035(3) 0.007(2) 0.002(2) -0.004(2)
O5 0.027(3) 0.0232(18) 0.037(3) 0.005(2) 0.0057(13) -0.011(2)
O6 0.058(4) 0.018(2) 0.033(3) -0.006(2) 0.002(2) -0.005(3)
O2 0.029(3) 0.0253(17) 0.027(3) -0.0082(19) 0.0113(13) -0.004(2)
O11 0.047(4) 0.024(3) 0.038(3) -0.010(3) 0.007(3) -0.004(3)
O1 0.036(3) 0.022(2) 0.031(3) -0.008(2) 0.005(2) -0.002(2)
O10 0.033(3) 0.037(3) 0.030(3) -0.003(3) 0.003(2) 0.003(3)
O7 0.028(3) 0.041(3) 0.034(3) -0.006(3) 0.003(2) -0.008(3)
N22 0.044(4) 0.024(3) 0.021(3) 0.003(3) -0.001(2) -0.010(3)
N17 0.033(3) 0.032(4) 0.015(3) 0.000(3) 0.007(2) -0.009(3)
N15 0.027(3) 0.022(3) 0.029(3) -0.007(3) 0.007(2) -0.004(3)
N24 0.012(2) 0.029(3) 0.027(3) -0.001(3) 0.008(2) -0.002(2)
O8 0.031(3) 0.028(3) 0.031(3) -0.012(3) 0.003(2) -0.011(2)
N10 0.027(3) 0.026(3) 0.024(3) -0.005(3) 0.007(2) -0.004(3)
C001 0.020(3) 0.015(3) 0.017(3) -0.003(2) 0.004(2) 0.004(3)
N23 0.032(3) 0.024(4) 0.025(3) -0.003(3) 0.011(2) -0.010(3)
N8 0.022(3) 0.030(3) 0.027(3) -0.001(3) 0.009(2) -0.001(3)
N5 0.024(3) 0.018(3) 0.033(3) -0.005(2) 0.008(3) -0.007(3)
C002 0.021(3) 0.032(4) 0.032(4) -0.011(3) 0.007(3) 0.001(3)
N16 0.038(4) 0.022(3) 0.022(3) 0.003(3) 0.007(2) -0.004(3)
C003 0.020(3) 0.018(4) 0.041(4) 0.007(3) 0.010(3) -0.005(3)
N3 0.022(3) 0.024(3) 0.022(3) 0.001(3) 0.008(2) -0.005(3)
N4 0.033(3) 0.017(3) 0.033(4) 0.003(3) 0.005(3) 0.003(3)
N20 0.024(3) 0.020(3) 0.018(3) -0.001(2) 0.001(2) 0.008(2)
N1 0.027(3) 0.029(3) 0.018(3) -0.002(3) 0.012(2) 0.001(3)
N11 0.028(3) 0.021(3) 0.022(3) -0.010(2) 0.008(2) 0.000(3)
N19 0.034(3) 0.023(3) 0.028(3) -0.010(3) 0.012(3) -0.004(3)
N7 0.026(3) 0.016(3) 0.025(3) -0.001(2) 0.007(2) -0.005(2)
C004 0.034(4) 0.023(4) 0.025(3) -0.007(3) 0.022(3) 0.001(3)
N12 0.029(3) 0.023(3) 0.014(2) -0.002(2) 0.003(2) -0.003(3)
N21 0.039(3) 0.031(3) 0.019(3) 0.002(3) 0.002(2) 0.002(3)
N9 0.026(3) 0.029(3) 0.021(3) -0.011(3) 0.009(2) -0.002(3)
N18 0.030(3) 0.017(3) 0.017(2) -0.005(2) 0.003(2) -0.006(2)
N2 0.025(3) 0.021(3) 0.025(3) -0.001(2) 0.012(2) 0.003(2)
N6 0.024(3) 0.024(3) 0.025(3) -0.001(3) 0.005(2) -0.002(3)
C005 0.024(3) 0.026(4) 0.029(4) -0.015(3) 0.004(3) 0.003(3)
C006 0.025(3) 0.027(4) 0.033(4) -0.001(3) 0.018(3) -0.001(3)
C007 0.019(3) 0.029(4) 0.035(4) -0.014(3) 0.005(3) -0.005(3)
C008 0.037(4) 0.025(4) 0.023(3) -0.002(3) 0.014(3) -0.003(3)
C009 0.029(4) 0.026(4) 0.024(3) -0.005(3) 0.012(3) -0.002(3)
C010 0.024(3) 0.021(3) 0.016(3) -0.004(3) 0.005(2) -0.001(3)
C011 0.031(4) 0.034(4) 0.019(3) -0.003(3) 0.003(3) 0.003(3)
C012 0.026(4) 0.037(5) 0.017(3) -0.005(3) 0.004(3) -0.007(3)
C013 0.015(3) 0.028(4) 0.028(3) -0.013(3) 0.004(3) 0.001(3)
N13 0.024(3) 0.033(3) 0.023(3) -0.009(3) 0.008(2) 0.000(3)
C014 0.032(4) 0.020(3) 0.015(3) 0.002(3) 0.001(2) 0.001(3)
C015 0.020(3) 0.021(4) 0.020(3) 0.001(3) 0.009(2) 0.007(3)
C016 0.013(3) 0.019(2) 0.034(4) 0.002(3) 0.0111(17) 0.001(2)
C017 0.036(4) 0.030(3) 0.010(3) 0.001(2) 0.0052(16) -0.008(3)
C018 0.037(4) 0.015(2) 0.015(3) 0.004(2) 0.0009(17) 0.002(3)
C019 0.016(3) 0.035(5) 0.033(4) -0.002(3) 0.011(3) -0.013(3)
N14 0.026(3) 0.025(3) 0.027(3) -0.005(3) 0.015(2) -0.003(3)
C020 0.030(3) 0.018(3) 0.018(3) 0.007(3) 0.010(2) 0.005(3)
C021 0.037(4) 0.028(4) 0.023(3) -0.007(3) 0.010(3) 0.001(3)
C022 0.018(3) 0.023(4) 0.032(4) 0.005(3) 0.012(3) -0.004(3)
C023 0.021(3) 0.023(2) 0.023(4) -0.003(3) -0.0014(16) 0.008(3)
C024 0.029(4) 0.027(4) 0.031(4) 0.002(3) 0.015(3) 0.000(3)
C025 0.042(4) 0.010(3) 0.032(4) 0.001(3) 0.010(3) -0.005(3)
C026 0.016(3) 0.032(4) 0.023(3) 0.002(3) 0.001(2) 0.003(3)
C027 0.026(3) 0.029(3) 0.019(3) -0.007(3) 0.001(2) 0.006(3)
C028 0.028(3) 0.019(3) 0.021(3) 0.000(3) 0.001(2) -0.005(3)
C029 0.026(3) 0.020(3) 0.023(3) 0.000(3) 0.013(3) -0.004(3)
C030 0.028(4) 0.025(4) 0.020(3) 0.003(3) 0.002(3) -0.010(3)
C031 0.009(3) 0.030(4) 0.023(3) 0.009(3) 0.007(2) 0.001(3)
C032 0.030(3) 0.019(3) 0.014(3) -0.003(3) 0.012(2) -0.003(3)
C033 0.029(4) 0.024(4) 0.019(3) 0.003(3) 0.007(3) -0.002(3)
C034 0.033(4) 0.016(3) 0.018(3) -0.007(3) 0.002(2) -0.001(3)
C035 0.028(4) 0.040(5) 0.030(4) -0.012(4) 0.009(3) -0.006(4)
C036 0.029(4) 0.022(4) 0.025(3) -0.006(3) 0.010(3) 0.004(3)

loop_
_atom_type_symbol
_atom_type_description
_atom_type_scat_dispersion_real
_atom_type_scat_dispersion_imag
_atom_type_scat_source
C C 0.0181 0.0091 'International Tables Vol C Tables 4.2.6.8 and 6.1.1.4'
H H 0.0000 0.0000 'International Tables Vol C Tables 4.2.6.8 and 6.1.1.4'
N N 0.0311 0.0180 'International Tables Vol C Tables 4.2.6.8 and 6.1.1.4'
O O 0.0492 0.0322 'International Tables Vol C Tables 4.2.6.8 and 6.1.1.4'

loop_
_geom_angle_atom_site_label_1
_geom_angle_atom_site_label_2
_geom_angle_atom_site_label_3
_geom_angle
C6X C1X C2X 118.8(12)
C3X C2X C1X 126.6(14)
C3X C2X O1X 97.2(16)
C1X C2X O1X 136.2(13)
C4X C3X C2X 111.3(17)
C3X C4X C5X 125.9(13)
C4X C5X C6X 121.3(15)
C1X C6X C5X 115.7(15)
C008 N22 C013 111.3(7)
C008 N22 C002 123.0(7)
C013 N22 C002 124.9(6)
C030 N17 C003 120.6(7)
C030 N17 C006 112.6(7)
C003 N17 C006 125.5(6)
C012 N15 C031 121.0(6)
C012 N15 C011 112.2(6)
C031 N15 C011 124.4(6)
C009 N24 C032 112.4(6)
C009 N24 C035 120.1(6)
C032 N24 C035 123.7(6)
C001 N10 C022 112.4(6)
C001 N10 C007 120.7(6)
C022 N10 C007 125.3(6)
O1 C001 N10 129.8(6)
O1 C001 N11 122.7(6)
N10 C001 N11 107.5(5)
C009 N23 C002 124.1(7)
C009 N23 C022 110.3(6)
C002 N23 C022 125.6(6)
C005 N8 C027 122.6(7)
C005 N8 C036 112.4(6)
C027 N8 C036 123.7(6)
C014 N5 C010 122.1(6)
C014 N5 C034 111.9(6)
C010 N5 C034 123.6(6)
N22 C002 N23 113.8(6)
C012 N16 C019 113.8(7)
C012 N16 C003 120.6(7)
C019 N16 C003 125.3(6)
N17 C003 N16 115.3(6)
C004 N3 C015 122.9(6)
C004 N3 C019 111.7(6)
C015 N3 C019 123.9(6)
C014 N4 C006 113.7(6)
C014 N4 C015 122.2(7)
C006 N4 C015 124.1(6)
C018 N20 C028 112.3(5)
C018 N20 C021 122.0(6)
C028 N20 C021 123.3(6)
C016 N1 C026 113.8(5)
C016 N1 C029 121.2(6)
C026 N1 C029 120.7(6)
C001 N11 C024 122.2(6)
C001 N11 C032 112.3(6)
C024 N11 C032 125.4(7)
C018 N19 C025 124.7(7)
C018 N19 C020 111.1(6)
C025 N19 C020 119.4(6)
C023 N7 C027 123.3(6)
C023 N7 C028 112.2(6)
C027 N7 C028 120.2(6)
O3 C004 N2 129.2(7)
O3 C004 N3 121.9(7)
N2 C004 N3 108.8(6)
C016 N12 C024 123.5(6)
C016 N12 C033 109.8(5)
C024 N12 C033 122.6(6)
C008 N21 C036 111.4(6)
C008 N21 C021 121.4(7)
C036 N21 C021 126.9(7)
C005 N9 C007 124.4(7)
C005 N9 C013 110.1(7)
C007 N9 C013 125.5(6)
C030 N18 C025 125.2(6)
C030 N18 C034 112.6(6)
C025 N18 C034 121.9(6)
C004 N2 C029 122.5(6)
C004 N2 C011 113.4(6)
C029 N2 C011 124.0(6)
C023 N6 C020 111.6(5)
C023 N6 C010 124.4(6)
C020 N6 C010 121.7(6)
O6 C005 N8 126.1(7)
O6 C005 N9 123.9(8)
N8 C005 N9 110.0(7)
N4 C006 N17 115.2(7)
N4 C006 C034 101.8(6)
N17 C006 C034 104.0(6)
N9 C007 N10 113.7(6)
O8 C008 N21 127.9(7)
O8 C008 N22 123.4(7)
N21 C008 N22 108.5(7)
O7 C009 N23 126.4(8)
O7 C009 N24 124.9(7)
N23 C009 N24 108.6(6)
N5 C010 N6 114.5(6)
N15 C011 N2 113.9(6)
N15 C011 C019 103.0(6)
N2 C011 C019 101.6(5)
O11 C012 N15 126.7(7)
O11 C012 N16 125.2(8)
N15 C012 N16 107.6(7)
N22 C013 N9 115.9(6)
N22 C013 C036 102.3(6)
N9 C013 C036 105.5(6)
C017 N13 C033 111.6(5)
C017 N13 C035 125.6(6)
C033 N13 C035 121.8(6)
O4 C014 N4 126.0(7)
O4 C014 N5 125.8(7)
N4 C014 N5 108.0(7)
N3 C015 N4 115.2(6)
O2 C016 N1 128.9(7)
O2 C016 N12 122.9(7)
N1 C016 N12 108.2(4)
O12 C017 N14 129.4(7)
O12 C017 N13 123.6(7)
N14 C017 N13 107.0(4)
O9 C018 N20 126.3(8)
O9 C018 N19 125.1(8)
N20 C018 N19 108.6(4)
N16 C019 N3 117.3(7)
N16 C019 C011 102.6(6)
N3 C019 C011 104.0(6)
C017 N14 C026 114.7(5)
C017 N14 C031 120.4(6)
C026 N14 C031 122.7(5)
N6 C020 N19 113.8(6)
N6 C020 C028 103.3(6)
N19 C020 C028 102.5(6)
N21 C021 N20 113.2(7)
N10 C022 N23 113.8(6)
N10 C022 C032 103.3(6)
N23 C022 C032 104.6(5)
O5 C023 N7 125.9(8)
O5 C023 N6 125.7(7)
N7 C023 N6 108.3(4)
N11 C024 N12 114.6(6)
N19 C025 N18 113.8(6)
N1 C026 N14 115.7(6)
N1 C026 C033 103.9(7)
N14 C026 C033 102.6(7)
N7 C027 N8 113.1(6)
N20 C028 N7 115.5(6)
N20 C028 C020 105.1(7)
N7 C028 C020 103.3(6)
N2 C029 N1 114.6(6)
O10 C030 N17 127.1(7)
O10 C030 N18 124.1(7)
N17 C030 N18 108.8(6)
N15 C031 N14 113.5(6)
N24 C032 N11 116.1(5)
N24 C032 C022 103.2(6)
N11 C032 C022 103.8(6)
N13 C033 N12 115.4(6)
N13 C033 C026 104.0(7)
N12 C033 C026 103.0(6)
N5 C034 N18 115.4(5)
N5 C034 C006 104.1(6)
N18 C034 C006 101.4(6)
N24 C035 N13 113.6(6)
N21 C036 N8 117.0(6)
N21 C036 C013 106.3(6)
N8 C036 C013 101.7(6)

loop_
_geom_bond_atom_site_label_1
_geom_bond_atom_site_label_2
_geom_bond_distance
C1X C6X 1.330(18)
C1X C2X 1.44(2)
C2X C3X 1.39(2)
C2X O1X 1.491(14)
C3X C4X 1.34(3)
C4X C5X 1.38(2)
C5X C6X 1.442(13)
O3 C004 1.219(9)
O12 C017 1.209(7)
O9 C018 1.223(6)
O4 C014 1.228(10)
O5 C023 1.228(6)
O6 C005 1.247(10)
O2 C016 1.230(6)
O11 C012 1.205(10)
O1 C001 1.217(8)
O10 C030 1.245(10)
O7 C009 1.224(10)
N22 C008 1.413(9)
N22 C013 1.430(10)
N22 C002 1.440(10)
N17 C030 1.351(10)
N17 C003 1.438(10)
N17 C006 1.468(10)
N15 C012 1.366(11)
N15 C031 1.427(9)
N15 C011 1.467(9)
N24 C009 1.384(10)
N24 C032 1.422(9)
N24 C035 1.457(10)
O8 C008 1.210(10)
N10 C001 1.365(9)
N10 C022 1.455(10)
N10 C007 1.467(9)
C001 N11 1.396(9)
N23 C009 1.372(10)
N23 C002 1.445(11)
N23 C022 1.458(10)
N8 C005 1.346(11)
N8 C027 1.485(9)
N8 C036 1.492(9)
N5 C014 1.378(10)
N5 C010 1.415(9)
N5 C034 1.431(9)
N16 C012 1.396(9)
N16 C019 1.425(11)
N16 C003 1.451(10)
N3 C004 1.397(9)
N3 C015 1.430(9)
N3 C019 1.454(9)
N4 C014 1.339(10)
N4 C006 1.455(11)
N4 C015 1.471(10)
N20 C018 1.359(10)
N20 C028 1.438(9)
N20 C021 1.456(9)
N1 C016 1.344(9)
N1 C026 1.414(10)
N1 C029 1.452(7)
N11 C024 1.435(9)
N11 C032 1.438(8)
N19 C018 1.398(9)
N19 C025 1.431(10)
N19 C020 1.472(10)
N7 C023 1.341(9)
N7 C027 1.421(9)
N7 C028 1.448(9)
C004 N2 1.347(10)
N12 C016 1.400(9)
N12 C024 1.444(9)
N12 C033 1.472(10)
N21 C008 1.363(11)
N21 C036 1.403(10)
N21 C021 1.426(10)
N9 C005 1.398(9)
N9 C007 1.398(11)
N9 C013 1.457(11)
N18 C030 1.359(10)
N18 C025 1.458(9)
N18 C034 1.504(8)
N2 C029 1.446(9)
N2 C011 1.487(10)
N6 C023 1.381(10)
N6 C020 1.437(9)
N6 C010 1.459(8)
C006 C034 1.549(10)
C011 C019 1.579(11)
C013 C036 1.554(11)
N13 C017 1.393(9)
N13 C033 1.450(9)
N13 C035 1.459(8)
C017 N14 1.360(9)
N14 C026 1.427(9)
N14 C031 1.455(7)
C020 C028 1.544(7)
C022 C032 1.545(10)
C026 C033 1.552(6)
